data_4110752
loop_
_publ_author_name
'Andrew P. Dove'
'Vernon C. Gibson'
'Edward L. Marshall'
'Henry S. Rzepa'
'Andrew J. P. White'
'David J. Williams'

_publ_section_title
;
 Synthetic, Structural, Mechanistic, and Computational Studies on
 Single-Site \b-Diketiminate Tin(II) Initiators for the Polymerization of
 rac-Lactide
;
_journal_name_full 'Journal of the American Chemical Society'
_journal_page_first 9834
_journal_page_last 9843
_journal_paper_doi 10.1021/ja061400a
_journal_volume 128
_journal_year 2006
_chemical_formula_sum 'C19 H17 Cl6 N3 Sn'
_chemical_formula_weight 618.75
_chemical_name_systematic
; 
 ? 
;
_space_group_IT_number 14
_symmetry_cell_setting monoclinic
_symmetry_space_group_name_Hall '-P 2yn'
_symmetry_space_group_name_H-M 'P 1 21/n 1'
_atom_sites_solution_hydrogens geom
_atom_sites_solution_primary direct
_atom_sites_solution_secondary difmap
_audit_creation_method SHELXL
_cell_angle_alpha 90.00
_cell_angle_beta 93.738(12)
_cell_angle_gamma 90.00
_cell_formula_units_Z 4
_cell_length_a 7.4946(10)
_cell_length_b 15.424(2)
_cell_length_c 20.758(4)
_cell_measurement_reflns_used 27
_cell_measurement_temperature 203(2)
_cell_measurement_theta_max 12.52
_cell_measurement_theta_min 5.11
_cell_volume 2394.5(6)
_computing_cell_refinement 'Siemens XSCANS'
_computing_data_collection 'Siemens XSCANS'
_computing_data_reduction 'Siemens SHELXTL'
_computing_molecular_graphics 'Siemens SHELXTL'
_computing_publication_material 'Siemens SHELXTL'
_computing_structure_refinement 'SHELXL-93 (Sheldrick, 1993)'
_computing_structure_solution 'SHELXS-86 (Sheldrick, 1990)'
_diffrn_ambient_temperature 203(2)
_diffrn_measurement_device 'Siemens P4'
_diffrn_measurement_method '\w scans'
_diffrn_radiation_monochromator graphite
_diffrn_radiation_source 'fine-focus sealed tube'
_diffrn_radiation_type MoK\a
_diffrn_radiation_wavelength 0.71073
_diffrn_reflns_av_R_equivalents 0.0402
_diffrn_reflns_av_sigmaI/netI 0.0568
_diffrn_reflns_limit_h_max 8
_diffrn_reflns_limit_h_min 0
_diffrn_reflns_limit_k_max 18
_diffrn_reflns_limit_k_min 0
_diffrn_reflns_limit_l_max 24
_diffrn_reflns_limit_l_min -24
_diffrn_reflns_number 4571
_diffrn_reflns_theta_max 25.00
_diffrn_reflns_theta_min 1.97
_diffrn_standards_decay_% 4.77
_diffrn_standards_interval_count 97
_diffrn_standards_number 3
_exptl_absorpt_coefficient_mu 1.748
_exptl_absorpt_correction_T_max 0.6429
_exptl_absorpt_correction_T_min 0.1708
_exptl_absorpt_correction_type empirical
_exptl_crystal_colour Yellow
_exptl_crystal_density_diffrn 1.716
_exptl_crystal_description 'blocky needles'
_exptl_crystal_F_000 1216
_exptl_crystal_size_max 0.27
_exptl_crystal_size_mid 0.27
_exptl_crystal_size_min 0.20
_refine_diff_density_max 0.490
_refine_diff_density_min -0.479
_refine_diff_density_rms 0.093
_refine_ls_extinction_method none
_refine_ls_goodness_of_fit_all 1.014
_refine_ls_goodness_of_fit_obs 1.062
_refine_ls_matrix_type full
_refine_ls_number_parameters 266
_refine_ls_number_reflns 3880
_refine_ls_number_restraints 0
_refine_ls_restrained_S_all 1.039
_refine_ls_restrained_S_obs 1.062
_refine_ls_R_factor_all 0.0696
_refine_ls_R_factor_obs 0.0430
_refine_ls_shift/esd_max -0.001
_refine_ls_shift/esd_mean 0.000
_refine_ls_structure_factor_coef Fsqd
_refine_ls_weighting_details 'w=1/[\s^2^(Fo^2^)+(0.0486P)^2^+0.0000P] where P=(Fo^2^+2Fc^2^)/3'
_refine_ls_weighting_scheme calc
_refine_ls_wR_factor_all 0.1059
_refine_ls_wR_factor_obs 0.0921
_reflns_number_observed 3102
_reflns_number_total 4225
_reflns_observed_criterion >2sigma(I)
_cod_data_source_file ja061400asi20060308_075058_3.cif
_cod_data_source_block Compound_12
_cod_depositor_comments
;
The following automatic conversions were performed:

'_refine_ls_weighting_scheme' value 'calc
w=1/[\s^2^(Fo^2^)+(0.0486P)^2^+0.0000P] where P=(Fo^2^+2Fc^2^)/3' was
changed to 'calc'. New tag '_refine_ls_weighting_details' was
created. The value of the new tag was set to
'w=1/[\s^2^(Fo^2^)+(0.0486P)^2^+0.0000P] where P=(Fo^2^+2Fc^2^)/3'.

Automatic conversion script
Id: cif_fix_values 3143 2015-03-26 13:38:13Z robertas 
;
_cod_original_cell_volume 2394.4(6)
_cod_database_code 4110752

loop_
_symmetry_equiv_pos_as_xyz
'x, y, z'
'-x+1/2, y+1/2, -z+1/2'
'-x, -y, -z'
'x-1/2, -y-1/2, z-1/2'

loop_
_atom_site_aniso_label
_atom_site_aniso_U_11
_atom_site_aniso_U_22
_atom_site_aniso_U_33
_atom_site_aniso_U_23
_atom_site_aniso_U_13
_atom_site_aniso_U_12
Sn 0.0470(2) 0.0409(2) 0.0412(2) 0.0037(2) 0.00137(13) 0.0099(2)
C1 0.026(3) 0.043(3) 0.047(3) 0.008(2) 0.001(2) -0.001(2)
N1 0.037(2) 0.037(2) 0.040(2) 0.007(2) 0.004(2) -0.002(2)
C2 0.039(3) 0.038(3) 0.059(3) 0.008(2) -0.004(2) 0.002(2)
C3 0.031(3) 0.037(2) 0.055(3) 0.003(2) 0.005(2) -0.002(2)
N3 0.031(2) 0.040(2) 0.043(2) 0.001(2) 0.001(2) 0.004(2)
C4 0.056(4) 0.057(3) 0.045(3) 0.009(2) -0.003(3) 0.002(3)
C5 0.054(4) 0.040(3) 0.058(3) 0.001(2) 0.006(3) 0.007(2)
C6 0.034(3) 0.044(3) 0.037(2) 0.006(2) 0.004(2) 0.002(2)
C7 0.037(3) 0.042(3) 0.048(3) 0.003(2) 0.003(2) -0.004(2)
Cl7 0.0396(8) 0.0647(9) 0.0804(10) -0.0095(7) 0.0083(7) -0.0104(7)
C8 0.057(4) 0.045(3) 0.042(3) 0.001(2) 0.002(2) 0.002(3)
C9 0.055(4) 0.055(3) 0.042(3) 0.004(2) 0.016(2) 0.007(3)
Cl9 0.0871(14) 0.0720(11) 0.0672(10) -0.0062(8) 0.0320(9) 0.0136(9)
C10 0.043(3) 0.065(3) 0.049(3) 0.006(2) 0.013(3) 0.003(3)
C11 0.039(3) 0.055(3) 0.042(2) 0.008(2) 0.002(2) -0.005(2)
Cl11 0.0483(9) 0.0695(10) 0.0717(9) -0.0053(7) 0.0086(7) -0.0202(7)
C12 0.038(3) 0.035(2) 0.048(3) 0.000(2) 0.001(2) 0.006(2)
C13 0.043(3) 0.043(3) 0.046(3) -0.001(2) 0.013(2) 0.003(2)
Cl13 0.0460(9) 0.0955(12) 0.0578(8) -0.0081(8) 0.0148(7) -0.0182(8)
C14 0.043(3) 0.050(3) 0.057(3) -0.010(2) -0.005(3) 0.009(2)
C15 0.065(4) 0.039(3) 0.052(3) -0.003(2) -0.003(3) 0.012(3)
Cl15 0.100(2) 0.0785(11) 0.0521(8) -0.0047(7) -0.0219(9) 0.0149(10)
C16 0.063(4) 0.046(3) 0.044(3) 0.003(2) 0.012(3) 0.007(3)
C17 0.038(3) 0.042(3) 0.052(3) 0.002(2) 0.008(2) 0.000(2)
Cl17 0.0453(9) 0.0792(10) 0.0672(8) 0.0043(8) 0.0178(7) -0.0098(8)
N18 0.070(4) 0.046(3) 0.066(3) 0.009(2) 0.013(3) -0.009(2)
C19 0.055(4) 0.069(4) 0.079(4) 0.010(3) 0.010(3) -0.020(3)
C20 0.150(10) 0.051(4) 0.071(4) 0.014(3) 0.014(5) -0.035(5)

loop_
_atom_site_label
_atom_site_type_symbol
_atom_site_fract_x
_atom_site_fract_y
_atom_site_fract_z
_atom_site_U_iso_or_equiv
_atom_site_thermal_displace_type
_atom_site_occupancy
_atom_site_calc_flag
_atom_site_refinement_flags
Sn Sn 0.22931(6) 0.54852(2) 0.23042(2) 0.04309(12) Uani 1 d .
C1 C 0.4064(7) 0.4186(3) 0.3404(2) 0.0386(11) Uani 1 d .
N1 N 0.3124(6) 0.4904(3) 0.3272(2) 0.0377(9) Uani 1 d .
C2 C 0.4567(8) 0.3594(3) 0.2950(3) 0.0456(12) Uani 1 d .
H2A H 0.5420(8) 0.3181(3) 0.3098(3) 0.055 Uiso 1 calc R
C3 C 0.3970(7) 0.3531(3) 0.2296(3) 0.0406(11) Uani 1 d .
N3 N 0.2973(6) 0.4138(3) 0.1984(2) 0.0384(9) Uani 1 d .
C4 C 0.4577(9) 0.3986(4) 0.4111(3) 0.0531(14) Uani 1 d .
H4A H 0.5127(64) 0.3417(15) 0.4146(4) 0.080 Uiso 1 calc R
H4B H 0.3514(13) 0.3994(33) 0.4354(5) 0.080 Uiso 1 calc R
H4C H 0.5416(54) 0.4419(20) 0.4284(7) 0.080 Uiso 1 calc R
C5 C 0.4407(9) 0.2710(4) 0.1945(3) 0.0505(13) Uani 1 d .
H5A H 0.3312(11) 0.2396(16) 0.1829(21) 0.076 Uiso 1 calc R
H5B H 0.5191(54) 0.2352(15) 0.2223(9) 0.076 Uiso 1 calc R
H5C H 0.4998(60) 0.2855(4) 0.1557(13) 0.076 Uiso 1 calc R
C6 C 0.2400(7) 0.5394(3) 0.3767(2) 0.0382(10) Uani 1 d .
C7 C 0.3300(8) 0.6104(3) 0.4069(3) 0.0424(12) Uani 1 d .
Cl7 Cl 0.5467(2) 0.63191(11) 0.38840(9) 0.0614(4) Uani 1 d .
C8 C 0.2504(9) 0.6647(4) 0.4499(3) 0.0478(13) Uani 1 d .
H8A H 0.3140(9) 0.7116(4) 0.4690(3) 0.057 Uiso 1 calc R
C9 C 0.0755(9) 0.6486(4) 0.4641(3) 0.0501(14) Uani 1 d .
Cl9 Cl -0.0316(3) 0.71925(13) 0.51407(9) 0.0742(5) Uani 1 d .
C10 C -0.0173(9) 0.5784(4) 0.4369(3) 0.0520(14) Uani 1 d .
H10A H -0.1350(9) 0.5672(4) 0.4476(3) 0.062 Uiso 1 calc R
C11 C 0.0635(8) 0.5252(4) 0.3941(2) 0.0453(12) Uani 1 d .
Cl11 Cl -0.0559(2) 0.43953(11) 0.35954(8) 0.0630(4) Uani 1 d .
C12 C 0.2203(8) 0.3979(3) 0.1358(3) 0.0403(11) Uani 1 d .
C13 C 0.0423(8) 0.3721(3) 0.1251(3) 0.0438(12) Uani 1 d .
Cl13 Cl -0.0779(2) 0.34964(13) 0.19190(8) 0.0660(4) Uani 1 d .
C14 C -0.0449(9) 0.3626(4) 0.0639(3) 0.0502(14) Uani 1 d .
H14A H -0.1648(9) 0.3447(4) 0.0586(3) 0.060 Uiso 1 calc R
C15 C 0.0540(9) 0.3810(4) 0.0114(3) 0.0526(15) Uani 1 d .
Cl15 Cl -0.0496(3) 0.36929(13) -0.06567(8) 0.0782(6) Uani 1 d .
C16 C 0.2286(9) 0.4073(4) 0.0182(3) 0.0504(14) Uani 1 d .
H16A H 0.2928(9) 0.4193(4) -0.0182(3) 0.060 Uiso 1 calc R
C17 C 0.3089(8) 0.4158(3) 0.0801(3) 0.0439(12) Uani 1 d .
Cl17 Cl 0.5312(2) 0.44876(13) 0.08842(8) 0.0633(4) Uani 1 d .
N18 N 0.4718(9) 0.6019(3) 0.2153(3) 0.0605(14) Uani 1 d .
C19 C 0.6463(10) 0.5663(5) 0.2317(4) 0.067(2) Uani 1 d .
H19A H 0.6341(10) 0.5111(19) 0.2533(26) 0.101 Uiso 1 calc R
H19B H 0.7136(30) 0.6060(19) 0.2602(24) 0.101 Uiso 1 calc R
H19C H 0.7087(32) 0.5579(37) 0.1927(5) 0.101 Uiso 1 calc R
C20 C 0.4799(16) 0.6798(5) 0.1768(4) 0.090(3) Uani 1 d .
H20A H 0.3618(26) 0.7056(29) 0.1714(33) 0.135 Uiso 1 calc R
H20B H 0.5214(105) 0.6654(9) 0.1349(15) 0.135 Uiso 1 calc R
H20C H 0.5619(83) 0.7207(22) 0.1984(20) 0.135 Uiso 1 calc R

loop_
_atom_type_symbol
_atom_type_description
_atom_type_scat_dispersion_real
_atom_type_scat_dispersion_imag
_atom_type_scat_source
C C 0.0033 0.0016 'International Tables Vol C Tables 4.2.6.8 and 6.1.1.4'
H H 0.0000 0.0000 'International Tables Vol C Tables 4.2.6.8 and 6.1.1.4'
N N 0.0061 0.0033 'International Tables Vol C Tables 4.2.6.8 and 6.1.1.4'
Cl Cl 0.1484 0.1585 'International Tables Vol C Tables 4.2.6.8 and 6.1.1.4'
Sn Sn -0.6537 1.4246 'International Tables Vol C Tables 4.2.6.8 and 6.1.1.4'

loop_
_geom_angle_atom_site_label_1
_geom_angle_atom_site_label_2
_geom_angle_atom_site_label_3
_geom_angle
N18 Sn N1 95.8(2)
N18 Sn N3 96.1(2)
N1 Sn N3 80.83(15)
N1 C1 C2 125.0(5)
N1 C1 C4 117.6(5)
C2 C1 C4 117.4(5)
C1 N1 C6 121.2(4)
C1 N1 Sn 128.9(4)
C6 N1 Sn 109.9(3)
C1 C2 C3 128.4(5)
N3 C3 C2 123.4(5)
N3 C3 C5 119.1(5)
C2 C3 C5 117.4(5)
C3 N3 C12 120.4(4)
C3 N3 Sn 129.3(3)
C12 N3 Sn 110.2(3)
C11 C6 C7 115.9(5)
C11 C6 N1 120.9(5)
C7 C6 N1 122.9(5)
C8 C7 C6 122.7(5)
C8 C7 Cl7 118.6(4)
C6 C7 Cl7 118.7(4)
C9 C8 C7 118.8(5)
C8 C9 C10 120.6(5)
C8 C9 Cl9 119.7(5)
C10 C9 Cl9 119.6(5)
C11 C10 C9 119.8(6)
C10 C11 C6 122.1(5)
C10 C11 Cl11 119.1(5)
C6 C11 Cl11 118.8(4)
C13 C12 C17 115.2(5)
C13 C12 N3 121.7(5)
C17 C12 N3 122.7(5)
C12 C13 C14 124.0(5)
C12 C13 Cl13 118.0(4)
C14 C13 Cl13 117.9(5)
C15 C14 C13 116.8(6)
C16 C15 C14 122.5(5)
C16 C15 Cl15 119.4(5)
C14 C15 Cl15 118.2(5)
C15 C16 C17 118.4(6)
C16 C17 C12 123.1(5)
C16 C17 Cl17 118.3(5)
C12 C17 Cl17 118.7(4)
C19 N18 C20 112.2(7)
C19 N18 Sn 128.0(4)
C20 N18 Sn 119.4(6)

loop_
_geom_bond_atom_site_label_1
_geom_bond_atom_site_label_2
_geom_bond_distance
Sn N18 2.038(6)
Sn N1 2.249(4)
Sn N3 2.250(4)
C1 N1 1.332(7)
C1 C2 1.382(8)
C1 C4 1.525(7)
N1 C6 1.413(7)
C2 C3 1.405(8)
C3 N3 1.338(7)
C3 C5 1.506(8)
N3 C12 1.410(7)
C6 C11 1.410(8)
C6 C7 1.412(7)
C7 C8 1.386(8)
C7 Cl7 1.726(6)
C8 C9 1.385(9)
C9 C10 1.386(9)
C9 Cl9 1.737(6)
C10 C11 1.378(9)
C11 Cl11 1.726(6)
C12 C13 1.396(8)
C12 C17 1.397(8)
C13 C14 1.397(8)
C13 Cl13 1.737(6)
C14 C15 1.386(9)
C15 C16 1.369(10)
C15 Cl15 1.742(6)
C16 C17 1.390(8)
C17 Cl17 1.739(6)
N18 C19 1.439(10)
N18 C20 1.446(8)
